data_2009745
loop_
_publ_author_name
'Flick, Karen E.'
'Bonasia, Philip J.'
'Gindelberger, David E.'
'Katari, Janet E. B.'
'Schwartz, David'

_publ_contact_author
;David Schwartz
Department of Chemistry
Anderson Group
University of California, Berkeley
Berkeley, CA 94720
;
_publ_section_title
;
 Lithium tris(trimethylsilyl)silylselenolate mono(1,2-dimethoxyethane)
;
_journal_issue 5
_journal_name_full 'Acta Crystallographica Section C'
_journal_page_first 674
_journal_page_last 675
_journal_paper_doi 10.1107/S0108270193007206
_journal_volume 50
_journal_year 1994
_chemical_formula_analytical SeSi4O2C13LiH37
_chemical_formula_moiety 'C9 H27 Se1 Si4 , Li1 , C4 H10 O2'
_chemical_formula_sum 'C13 H37 Li O2 Se Si4'
_chemical_formula_weight 423.76
_space_group_IT_number 14
_symmetry_cell_setting monoclinic
_symmetry_space_group_name_Hall '-P 2yab'
_symmetry_space_group_name_H-M 'P 1 21/a 1'
_atom_type_scat_source 'Cromer & Waber (1974)'
_cell_angle_alpha 90
_cell_angle_beta 102.25(2)
_cell_angle_gamma 90
_cell_formula_units_Z 4
_cell_length_a 12.628(2)
_cell_length_b 14.679(4)
_cell_length_c 13.644(3)
_cell_measurement_reflns_used 40
_cell_measurement_temperature 183
_cell_measurement_theta_max 14.55
_cell_measurement_theta_min 6.75
_cell_volume 2471.6(10)
_diffrn_measurement_device 'Enraf Nonius CAD-4'
_diffrn_measurement_method \q-2\q
_diffrn_radiation_type MoK\a
_diffrn_radiation_wavelength 0.71073
_diffrn_reflns_limit_h_max 13
_diffrn_reflns_limit_h_min 0
_diffrn_reflns_limit_k_max 15
_diffrn_reflns_limit_k_min 0
_diffrn_reflns_limit_l_max 14
_diffrn_reflns_limit_l_min -14
_diffrn_reflns_number 3567
_diffrn_reflns_theta_max 22.5
_diffrn_standards_decay_% 3.2
_diffrn_standards_interval_time 90
_diffrn_standards_number 3
_exptl_absorpt_coefficient_mu 1.69
_exptl_absorpt_correction_type none
_exptl_crystal_colour clear
_exptl_crystal_density_diffrn 1.139
_exptl_crystal_description plates
_exptl_crystal_size_max 0.3
_exptl_crystal_size_mid 0.3
_exptl_crystal_size_min 0.2
_refine_diff_density_max 0.397
_refine_diff_density_min -1.85
_refine_ls_extinction_method none
_refine_ls_goodness_of_fit_obs 1.129
_refine_ls_number_parameters 190
_refine_ls_number_reflns 2340
_refine_ls_R_factor_obs 0.028
_refine_ls_shift/esd_max 0.00
_refine_ls_structure_factor_coef F
_refine_ls_weighting_scheme 'non-poisson contribution'
_refine_ls_wR_factor_obs 0.030
_reflns_number_observed 2340
_reflns_number_total 3567
_reflns_observed_criterion I<3\s(I)
_cod_data_source_file st1075.cif
_cod_data_source_block st1075
_cod_original_cell_volume 2472.0(10)
_cod_original_sg_symbol_H-M 'P 21/a'
_cod_original_formula_sum 'C13 H37 Li1 O2 Se1 Si4'
_cod_database_code 2009745

loop_
_symmetry_equiv_pos_as_xyz
x,y,z
-x,-y,-z
1/2+x,1/2-y,z
-1/2-x,-1/2+y,-z

loop_
_atom_site_label
_atom_site_fract_x
_atom_site_fract_y
_atom_site_fract_z
Se 0.373650(10) 0.445660(10) 0.400070(10)
Si(1) 0.30818(8) 0.50411(7) 0.24462(7)
Si(2) 0.38068(8) 0.64790(7) 0.22284(8)
Si(3) 0.35538(9) 0.40269(8) 0.12832(8)
Si(4) 0.11975(8) 0.52042(8) 0.21755(9)
Li 0.4155(5) 0.5635(4) 0.5424(5)
O(1) 0.2952(2) 0.5565(2) 0.6181(2)
O(2) 0.3789(2) 0.6985(2) 0.5413(2)
C(1) 0.2249(3) 0.4817(3) 0.6245(3)
C(2) 0.2399(3) 0.6393(3) 0.6153(3)
C(3) 0.3206(4) 0.7147(3) 0.6175(3)
C(4) 0.0686(3) 0.5972(3) 0.1081(3)
C(5) 0.0828(3) 0.5703(3) 0.3318(4)
C(6) 0.0470(3) 0.4092(3) 0.1903(4)
C(7) 0.5039(3) 0.4108(3) 0.1354(3)
C(8) 0.3235(4) 0.2839(3) 0.1614(3)
C(9) 0.2823(4) 0.4252(3) -0.0038(3)
C(10) 0.5270(3) 0.6485(3) 0.2866(4)
C(11) 0.3689(4) 0.6732(3) 0.0867(3)
C(12) 0.3104(3) 0.7413(3) 0.2763(3)
C(13) 0.4572(4) 0.7680(3) 0.5383(4)
H(1) .260800(10) .429480(10) .610050(10)
H(2) .205190(10) .488200(10) .696780(10)
H(3) .151330(10) .488470(10) .573780(10)
H(4) .201490(10) .636970(10) .672090(10)
H(5) .185230(10) .645540(10) .546280(10)
H(6) .289130(10) .773970(10) .604450(10)
H(7) .373680(10) .722760(10) .681080(10)
H(8) .066920(10) .373870(10) .248640(10)
H(9) -.023720(10) .418740(10) .190820(10)
H(10) .523300(10) .464200(10) .103680(10)
H(11) .537210(10) .405710(10) .199950(10)
H(12) .533980(10) .362750(10) .101960(10)
H(13) .245390(10) .277910(10) .154880(10)
H(14) .348110(10) .240730(10) .118400(10)
H(15) .356660(10) .273120(10) .228450(10)
H(16) .296880(10) .483810(10) -.024530(10)
H(17) .309340(10) .384350(10) -.047020(10)
H(18) .206440(10) .426420(10) -.014700(10)
H(19) .567010(10) .608700(10) .250890(10)
H(20) .557690(10) .708330(10) .280120(10)
H(21) .534850(10) .630920(10) .356560(10)
H(22) .413150(10) .631160(10) .056900(10)
H(23) .290820(10) .673650(10) .046470(10)
H(24) .396100(10) .723580(10) .077110(10)
H(25) .305160(10) .728070(10) .345840(10)
H(26) .347550(10) .792480(10) .276520(10)
H(27) .233730(10) .748700(10) .233000(10)
H(28) .490600(10) .753570(10) .475440(10)
H(29) .420230(10) .827220(10) .524890(10)
H(30) .508480(10) .770160(10) .607470(10)
H(31) .102490(10) .580810(10) .056390(10)
H(32) -.003590(10) .604340(10) .101870(10)
H(33) .101670(10) .664910(10) .118130(10)
H(34) .098490(10) .528360(10) .383100(10)
H(35) .118010(10) .626550(10) .349350(10)
H(36) .008930(10) .576370(10) .322710(10)
H(37) .071320(10) .377400(10) .133960(10)

loop_
_geom_angle_atom_site_label_1
_geom_angle_atom_site_label_2
_geom_angle_atom_site_label_3
_geom_angle
_geom_angle_publ_flag
Se Li O(1) 107.2(3) yes
Se Li O(2) 129.8(3) yes
Se Li Se 103.0(2) yes
O(1) Li O(2) 81.8(3) yes
O(1) Li Se 132.5(3) yes
O(1) Li Se 105.5(3) yes
Si(1) Se Li 115.20(10) yes
Si(1) Se Li 116.41(14) yes
Li Se Li 77.0(2) yes
Se Si(1) Si(2) 112.54(5) no
Se Si(1) Si(3) 107.30(5) no
Se Si(1) Si(4) 109.98(5) no
Si(2) Si(1) Si(3) 108.89(6) no
Si(2) Si(1) Si(4) 107.40(6) no
Si(3) Si(1) Si(4) 110.74(6) no
Si(1) Si(2) C(10) 108.6(2) no
Si(1) Si(2) C(11) 110.7(2) no
Si(1) Si(2) C(12) 112.40(10) no
C(10) Si(2) C(11) 108.9(2) no
C(10) Si(2) C(12) 108.7(2) no
C(11) Si(2) C(12) 107.4(2) no
Si(1) Si(3) C(7) 108.8(2) no
Si(1) Si(3) C(8) 109.3(2) no
Si(1) Si(3) C(9) 113.3(2) no
C(7) Si(3) C(8) 108.3(2) no
C(7) Si(3) C(9) 108.9(2) no
C(8) Si(3) C(9) 108.1(2) no
Si(1) Si(4) C(4) 110.7(2) no
Si(1) Si(4) C(5) 109.5(2) no
Si(1) Si(4) C(6) 112.4(2) no
C(4) Si(4) C(5) 108.9(2) no
C(4) Si(4) C(6) 107.2(2) no
C(5) Si(4) C(6) 108.0(2) no
C(1) O(1) C(2) 110.9(3) no
C(1) O(1) Li 128.2(3) no
C(2) O(1) Li 111.6(3) no
C(3) O(2) C(13) 111.9(3) no
C(3) O(2) Li 108.2(3) no
C(13) O(2) Li 122.5(3) no
O(1) O(2) C(3) 107.9(3) no
O(2) C(3) C(2) 108.5(3) no
O(1) C(1) H(1) 106.5(4) no
O(1) C(1) H(2) 105.0(4) no
O(1) C(1) H(3) 111.5(4) no
H(1) C(1) H(2) 119.1(5) no
H(1) C(1) H(3) 110.1(5) no
H(2) C(1) H(3) 104.8(4) no
O(1) C(2) C(3) 107.9(3) no
O(1) C(2) H(4) 105.7(4) no
O(1) C(2) H(5) 109.2(4) no
C(3) C(2) H(4) 116.8(4) no
C(3) C(2) H(5) 105.6(4) no
H(4) C(2) H(5) 111.4(4) no
O(2) C(3) H(6) 106.1(4) no
O(2) C(3) H(7) 107.7(4) no
C(2) C(3) H(6) 114.4(4) no
C(2) C(3) H(7) 116.0(5) no
H(6) C(3) H(7) 103.5(4) no
Si(4) C(4) H(31) 108.3(3) no
Si(4) C(4) H(32) 108.4(4) no
Si(4) C(4) H(33) 113.3(3) no
H(31) C(4) H(32) 125.1(5) no
H(31) C(4) H(33) 96.1(4) no
H(32) C(4) H(33) 105.1(4) no
Si(4) C(5) H(34) 108.7(4) no
Si(4) C(5) H(35) 111.5(3) no
Si(4) C(5) H(36) 110.6(4) no
H(34) C(5) H(35) 112.2(5) no
H(34) C(5) H(36) 102.4(4) no
H(35) C(5) H(36) 111.0(5) no
Si(4) C(6) H(8) 106.4(3) no
Si(4) C(6) H(9) 107.8(4) no
Si(4) C(6) H(37) 110.0(3) no
H(8) C(6) H(9) 99.6(5) no
H(8) C(6) H(37) 108.9(5) no
H(9) C(6) H(37) 122.8(5) no
Si(3) C(7) H(10) 112.5(3) no
Si(3) C(7) H(11) 107.7(3) no
Si(3) C(7) H(12) 115.1(4) no
H(10) C(7) H(11) 113.8(5) no
H(10) C(7) H(12) 102.8(4) no
H(11) C(7) H(12) 104.8(4) no
Si(3) C(8) H(13) 109.2(3) no
Si(3) C(8) H(14) 110.8(4) no
Si(3) C(8) H(15) 108.7(3) no
H(13) C(8) H(14) 109.7(4) no
H(13) C(8) H(15) 107.9(5) no
H(14) C(8) H(15) 110.5(4) no
Si(3) C(9) H(16) 111.4(3) no
Si(3) C(9) H(17) 108.4(3) no
Si(3) C(9) H(18) 115.8(3) no
H(16) C(9) H(17) 105.7(4) no
H(16) C(9) H(18) 101.2(4) no
H(17) C(9) H(18) 113.7(4) no
Si(2) C(10) H(19) 109.5(4) no
Si(2) C(10) H(20) 109.6(3) no
Si(2) C(10) H(21) 109.9(3) no
H(19) C(10) H(20) 103.8(4) no
H(19) C(10) H(21) 112.2(4) no
H(20) C(10) H(21) 111.7(5) no
Si(2) C(11) H(22) 110.9(4) no
Si(2) C(11) H(23) 113.5(3) no
Si(2) C(11) H(24) 112.5(4) no
H(22) C(11) H(23) 110.6(5) no
H(22) C(11) H(24) 101.7(5) no
H(23) C(11) H(24) 106.9(5) no
Si(2) C(12) H(25) 111.5(3) no
Si(2) C(12) H(26) 109.2(3) no
Si(2) C(12) H(27) 108.7(3) no
H(25) C(12) H(26) 108.0(4) no
H(25) C(12) H(27) 109.1(4) no
H(26) C(12) H(27) 110.3(4) no
O(2) C(13) H(28) 106.3(4) no
O(2) C(13) H(29) 109.4(4) no
O(2) C(13) H(30) 107.5(4) no
H(28) C(13) H(29) 106.4(4) no
H(28) C(13) H(30) 118.1(5) no
H(29) C(13) H(30) 108.9(4) no
Se Li O(1) 132.5(3) no
Se Li O(2) 105.5(3) no

loop_
_geom_bond_atom_site_label_1
_geom_bond_atom_site_label_2
_geom_bond_site_symmetry_1
_geom_bond_site_symmetry_2
_geom_bond_distance
_geom_bond_publ_flag
Se Li . . 2.570(6) yes
Se Li . . 2.614(6) yes
Se Li . . 2.570(6) yes
Se Si(1) . . 2.2750(10) yes
Li O(1) . . 2.013(7) yes
Li O(2) . . 2.034(7) yes
Si(1) Si(2) . . 2.3450(10) yes
Si(1) Si(3) . . 2.3430(10) yes
Si(1) Si(4) . . 2.3420(10) yes
Si(2) C(10) . . 1.868(4) yes
Si(2) C(11) . . 1.869(5) yes
Si(2) C(12) . . 1.864(4) yes
Si(3) C(7) . . 1.861(5) yes
Si(3) C(8) . . 1.866(4) yes
Si(3) C(9) . . 1.872(4) yes
Si(4) C(4) . . 1.872(4) yes
Si(4) C(5) . . 1.868(5) yes
Si(4) C(6) . . 1.872(5) yes
O(2) C(3) . . 1.415(5) yes
O(1) C(1) . . 1.426(5) yes
O(1) C(2) . . 1.399(5) yes
O(2) C(13) . . 1.428(5) yes
C(2) C(3) . . 1.500(6) no
C(1) H(1) . . 0.933(5) no
C(1) H(2) . . 1.071(5) no
C(1) H(3) . . 1.039(5) no
C(2) H(4) . . 0.998(4) no
C(2) H(5) . . 1.047(5) no
C(3) H(6) . . 0.957(4) no
C(3) H(7) . . 0.985(5) no
C(4) H(31) . . 0.931(5) no
C(4) H(32) . . 0.904(4) no
C(4) H(33) . . 1.076(5) no
C(5) H(34) . . 0.922(5) no
C(5) H(35) . . 0.944(5) no
C(5) H(36) . . 0.919(4) no
C(6) H(8) . . 0.938(5) no
C(6) H(9) . . 0.906(5) no
C(6) H(37) . . 1.001(5) no
C(7) H(10) . . 0.952(5) no
C(7) H(11) . . 0.895(4) no
C(7) H(12) . . 0.961(4) no
C(8) H(13) . . 0.975(5) no
C(8) H(14) . . 0.959(4) no
C(8) H(15) . . 0.935(4) no
C(9) H(16) . . 0.936(4) no
C(9) H(17) . . 0.954(4) no
C(9) H(18) . . 0.938(5) no
C(10) H(19) . . 0.969(4) no
C(10) H(20) . . 0.972(4) no
C(10) H(21) . . 0.973(5) no
C(11) H(22) . . 0.977(5) no
C(11) H(23) . . 1.022(5) no
C(11) H(24) . . 0.837(4) no
C(12) H(25) . . 0.984(4) no
C(12) H(26) . . 0.885(4) no
C(12) H(27) . . 1.028(4) no
C(13) H(28) . . 1.054(5) no
C(13) H(29) . . 0.986(4) no
C(13) H(30) . . 1.026(5) no

loop_
_geom_contact_atom_site_label_1
_geom_contact_atom_site_label_2
_geom_contact_distance
_geom_contact_publ_flag
Se Si(2) 3.8420(10) yes
Se Si(3) 3.7190(10) yes
Se Si(4) 3.7810(10) yes
Se O(1) 3.705(3) yes
Se O(2) 3.718(3) yes
Se C(1) 3.953(5) yes
Se C(8) 3.971(4) yes
Se C(13) 3.787(4) yes
Si(1) C(4) 3.478(4) yes
Si(1) C(5) 3.449(4) yes
Si(1) C(6) 3.512(4) yes
Si(1) C(7) 3.430(4) yes
Si(1) C(8) 3.445(4) yes
Si(1) C(9) 3.530(4) yes
Si(1) C(10) 3.432(4) yes
Si(1) C(11) 3.477(4) yes
Si(1) C(12) 3.508(4) yes
Si(2) Si(3) 3.814(2) yes
Si(2) Si(4) 3.777(2) yes
Si(2) C(4) 3.989(4) yes
Si(3) Si(4) 3.855(2) yes
O(1) O(2) 2.650(4) yes
O(1) C(7) 3.789(5) yes
O(1) C(10) 3.814(5) yes
O(1) C(13) 3.994(5) yes
O(2) C(12) 3.590(5) yes
C(1) C(3) 3.635(7) yes
C(1) C(10) 3.650(6) yes
C(1) C(12) 3.839(6) yes
C(1) Li 3.104(8) yes
C(2) C(8) 3.932(6) yes
C(2) C(13) 3.664(7) yes
C(2) C(13) 3.756(6) yes
C(2) Li 2.844(7) yes
C(3) C(6) 3.995(6) yes
C(3) C(8) 3.971(7) yes
C(3) Li 2.817(7) yes
C(4) C(5) 3.044(7) yes
C(4) C(6) 3.013(6) yes
C(5) C(6) 3.025(7) yes
C(6) C(8) 3.960(6) yes
C(7) C(8) 3.021(7) yes
C(7) C(9) 3.038(6) yes
C(7) C(11) 3.918(6) yes
C(8) C(9) 3.025(6) yes
C(9) C(11) 3.924(6) yes
C(10) C(11) 3.040(7) yes
C(10) C(12) 3.032(6) yes
C(10) C(12) 3.957(6) yes
C(10) Li 3.864(8) yes
C(11) C(12) 3.009(6) yes
C(12) C(13) 3.681(6) yes
C(13) Li 3.050(8) yes
Li Li 3.226(12) yes
